data_4002762
loop_
_publ_author_name
'Zhu, Zhuoying'
'Chu, Iek-Heng'
'Ong, Shyue Ping'

_publ_section_title
;
 Li3Y(PS4)2 and Li5PS4Cl2: New Lithium Superionic Conductors Predicted
 from Silver Thiophosphates using Efficiently Tiered Ab Initio Molecular
 Dynamics Simulations
;
_journal_issue 6
_journal_name_full 'Chemistry of Materials'
_journal_page_first 2474
_journal_paper_doi 10.1021/acs.chemmater.6b04049
_journal_volume 29
_journal_year 2017
_chemical_formula_structural Li3Y(PS4)2
_chemical_formula_sum 'Li12 P8 S32 Y4'
_space_group_IT_number 1
_symmetry_Int_Tables_number 1
_symmetry_space_group_name_Hall 'P 1'
_symmetry_space_group_name_H-M 'P 1'
_cell_angle_alpha 90.00000000
_cell_angle_beta 122.34621952
_cell_angle_gamma 90.00000000
_cell_formula_units_Z 4
_cell_length_a 17.10219510
_cell_length_b 9.28947666
_cell_length_c 9.14051850
_cell_volume 1226.828
_cod_data_source_file LYPS.cif
_cod_data_source_block Li3Y(PS4)2
_cod_original_cell_volume 1226.82756023
_cod_original_formula_sum 'Li12 Y4 P8 S32'
_cod_database_code 4002762
_cod_struct_determination_method theoretical

loop_
_symmetry_equiv_pos_site_id
_symmetry_equiv_pos_as_xyz
1 'x, y, z'

loop_
_atom_site_aniso_type_symbol
_atom_site_aniso_U_11
_atom_site_aniso_U_22
_atom_site_aniso_U_33
_atom_site_aniso_U_12
_atom_site_aniso_U_13
_atom_site_aniso_U_23
Li 0 0 0 0 0 0
Y 0 0 0 0 0 0
P 0 0 0 0 0 0
S 0 0 0 0 0 0

loop_
_atom_site_type_symbol
_atom_site_label
_atom_site_symmetry_multiplicity
_atom_site_fract_x
_atom_site_fract_y
_atom_site_fract_z
_atom_site_occupancy
Li Li1 1 0.500000 0.914184 0.750000 1
Li Li2 1 0.500000 0.085816 0.250000 1
Li Li3 1 -0.000000 0.414184 0.750000 1
Li Li4 1 -0.000000 0.585816 0.250000 1
Li Li5 1 0.158357 0.618393 0.780996 1
Li Li6 1 0.841643 0.618393 0.719004 1
Li Li7 1 0.841643 0.381607 0.219004 1
Li Li8 1 0.158357 0.381607 0.280996 1
Li Li9 1 0.658357 0.118393 0.780996 1
Li Li10 1 0.341643 0.118393 0.719004 1
Li Li11 1 0.341643 0.881607 0.219004 1
Li Li12 1 0.658357 0.881607 0.280996 1
Y Y13 1 0.500000 0.533240 0.750000 1
Y Y14 1 0.500000 0.466760 0.250000 1
Y Y15 1 -0.000000 0.033240 0.750000 1
Y Y16 1 -0.000000 0.966760 0.250000 1
P P17 1 0.097129 0.751674 0.064897 1
P P18 1 0.902871 0.751674 0.435103 1
P P19 1 0.902871 0.248326 0.935103 1
P P20 1 0.097129 0.248326 0.564897 1
P P21 1 0.597129 0.251674 0.064897 1
P P22 1 0.402871 0.251674 0.435103 1
P P23 1 0.402871 0.748326 0.935103 1
P P24 1 0.597129 0.748326 0.564897 1
S S25 1 0.131627 0.754472 0.316918 1
S S26 1 0.868373 0.754472 0.183082 1
S S27 1 0.868373 0.245528 0.683082 1
S S28 1 0.131627 0.245528 0.816918 1
S S29 1 0.631627 0.254472 0.316918 1
S S30 1 0.368373 0.254472 0.183082 1
S S31 1 0.368373 0.745528 0.683082 1
S S32 1 0.631627 0.745528 0.816918 1
S S33 1 0.040335 0.819490 0.578767 1
S S34 1 0.959665 0.819490 0.921233 1
S S35 1 0.959665 0.180510 0.421233 1
S S36 1 0.040335 0.180510 0.078767 1
S S37 1 0.540335 0.319490 0.578767 1
S S38 1 0.459665 0.319490 0.921233 1
S S39 1 0.459665 0.680510 0.421233 1
S S40 1 0.540335 0.680510 0.078767 1
S S41 1 0.168844 0.902260 0.019430 1
S S42 1 0.831156 0.902260 0.480570 1
S S43 1 0.831156 0.097740 0.980570 1
S S44 1 0.168844 0.097740 0.519430 1
S S45 1 0.668844 0.402260 0.019430 1
S S46 1 0.331156 0.402260 0.480570 1
S S47 1 0.331156 0.597740 0.980570 1
S S48 1 0.668844 0.597740 0.519430 1
S S49 1 0.381860 0.950698 0.996061 1
S S50 1 0.618140 0.950698 0.503939 1
S S51 1 0.618140 0.049302 0.003939 1
S S52 1 0.381860 0.049302 0.496061 1
S S53 1 0.881860 0.450698 0.996061 1
S S54 1 0.118140 0.450698 0.503939 1
S S55 1 0.118140 0.549302 0.003939 1
S S56 1 0.881860 0.549302 0.496061 1
